data_2216901
loop_
_publ_author_name
'Marshall, Colin'
'Harrison, William T. A.'

_publ_section_title
(4<i>S</i>,5<i>S</i>)-2,2-Dimethyl-4,5-bis(3-methyl-2-thioxo-2,3-dihydro-1<i>H</i>-imidazol-1-ylmethyl)-1,3-dioxolane
_journal_coeditor_code BI2249
_journal_issue 1
_journal_name_full 'Acta Crystallographica Section E'
_journal_page_first o58
_journal_page_last o58
_journal_paper_doi 10.1107/S1600536807055948
_journal_volume 64
_journal_year 2008
_chemical_formula_iupac 'C15 H22 N4 O2 S2'
_chemical_formula_moiety 'C15 H22 N4 O2 S2'
_chemical_formula_sum 'C15 H22 N4 O2 S2'
_chemical_formula_weight 354.49
_chemical_name_systematic
;
(4<i>S</i>,5<i>S</i>)-2,2-Dimethyl-4,5-bis(3-methyl-2-thioxo-2,3-dihydro-1H-\
imidazol-1-ylmethyl)-1,3-dioxolane
;
_space_group_IT_number 4
_symmetry_cell_setting monoclinic
_symmetry_space_group_name_Hall 'P 2yb'
_symmetry_space_group_name_H-M 'P 1 21 1'
_atom_sites_solution_hydrogens geom
_atom_sites_solution_primary direct
_atom_sites_solution_secondary difmap
_audit_creation_method SHELXL97
_cell_angle_alpha 90.00
_cell_angle_beta 103.19(3)
_cell_angle_gamma 90.00
_cell_formula_units_Z 4
_cell_length_a 10.462(2)
_cell_length_b 8.6043(17)
_cell_length_c 20.249(4)
_cell_measurement_reflns_used 9330
_cell_measurement_temperature 123(2)
_cell_measurement_theta_max 27.48
_cell_measurement_theta_min 2.91
_cell_volume 1774.7(6)
_computing_cell_refinement 'HKL SCALEPACK (Otwinowski & Minor 1997)'
_computing_data_collection 'COLLECT (Nonius, 1998)'
_computing_data_reduction
;
HKL DENZO (Otwinowski & Minor 1997), HKL SCALEPACK (Otwinowski & Minor
1997)
and SORTAV (Blessing 1995)
;
_computing_molecular_graphics 'ORTEP3 (Farrugia, 1997)'
_computing_publication_material 'SHELXL97 (Sheldrick, 1997)'
_computing_structure_refinement 'SHELXL97 (Sheldrick, 1997)'
_computing_structure_solution 'SHELXS97 (Sheldrick, 1997)'
_diffrn_ambient_temperature 123(2)
_diffrn_measured_fraction_theta_full 0.987
_diffrn_measured_fraction_theta_max 0.987
_diffrn_measurement_device_type 'Nonius KappaCCD'
_diffrn_measurement_method '\w and \f'
_diffrn_radiation_monochromator graphite
_diffrn_radiation_source 'fine-focus sealed tube'
_diffrn_radiation_type MoK\a
_diffrn_radiation_wavelength 0.71073
_diffrn_reflns_av_R_equivalents 0.0491
_diffrn_reflns_av_sigmaI/netI 0.0585
_diffrn_reflns_limit_h_max 13
_diffrn_reflns_limit_h_min -13
_diffrn_reflns_limit_k_max 11
_diffrn_reflns_limit_k_min -10
_diffrn_reflns_limit_l_max 26
_diffrn_reflns_limit_l_min -24
_diffrn_reflns_number 13494
_diffrn_reflns_theta_full 27.47
_diffrn_reflns_theta_max 27.47
_diffrn_reflns_theta_min 3.10
_diffrn_standards_number 0
_exptl_absorpt_coefficient_mu 0.314
_exptl_absorpt_correction_type none
_exptl_crystal_colour colourless
_exptl_crystal_density_diffrn 1.327
_exptl_crystal_density_method 'not measured'
_exptl_crystal_description block
_exptl_crystal_F_000 752
_exptl_crystal_size_max 0.18
_exptl_crystal_size_mid 0.16
_exptl_crystal_size_min 0.16
_refine_diff_density_max 0.325
_refine_diff_density_min -0.427
_refine_ls_abs_structure_details 'Flack (1983), with 2303 Friedel pairs'
_refine_ls_abs_structure_Flack 0.06(5)
_refine_ls_extinction_method none
_refine_ls_goodness_of_fit_ref 1.025
_refine_ls_hydrogen_treatment constr
_refine_ls_matrix_type full
_refine_ls_number_parameters 423
_refine_ls_number_reflns 6651
_refine_ls_number_restraints 1
_refine_ls_restrained_S_all 1.025
_refine_ls_R_factor_all 0.0465
_refine_ls_R_factor_gt 0.0407
_refine_ls_shift/su_max 0.000
_refine_ls_shift/su_mean 0.000
_refine_ls_structure_factor_coef Fsqd
_refine_ls_weighting_details 'calc w = 1/[\s^2^(Fo^2^)+(0.0643P)^2^] where P=(Fo^2^+2Fc^2^)/3'
_refine_ls_weighting_scheme calc
_refine_ls_wR_factor_gt 0.1012
_refine_ls_wR_factor_ref 0.1050
_reflns_number_gt 6047
_reflns_number_total 6651
_reflns_threshold_expression I>2\s(I)
_cod_data_source_file bi2249.cif
_cod_data_source_block I
_cod_original_sg_symbol_H-M 'P 21'
_cod_database_code 2216901
_cod_database_fobs_code 2216901

loop_
_symmetry_equiv_pos_as_xyz
'x, y, z'
'-x, y+1/2, -z'

loop_
_atom_site_type_symbol
_atom_site_label
_atom_site_fract_x
_atom_site_fract_y
_atom_site_fract_z
_atom_site_U_iso_or_equiv
_atom_site_adp_type
_atom_site_calc_flag
_atom_site_refinement_flags
_atom_site_occupancy
S S1 0.08821(5) 1.00232(6) 0.11169(3) 0.02403(14) Uani d . 1
S S2 0.38790(5) 0.99782(6) 0.37475(3) 0.02505(14) Uani d . 1
O O1 0.36101(14) 0.55181(18) 0.22141(7) 0.0253(4) Uani d . 1
O O2 0.17411(15) 0.52668(19) 0.26106(8) 0.0277(4) Uani d . 1
N N1 0.14301(16) 0.8059(2) 0.01597(9) 0.0217(4) Uani d . 1
N N2 0.27338(16) 0.7767(2) 0.11545(8) 0.0194(4) Uani d . 1
N N3 0.20925(15) 0.7609(2) 0.36360(8) 0.0200(4) Uani d . 1
N N4 0.33053(16) 0.7879(2) 0.46509(9) 0.0218(4) Uani d . 1
C C1 0.0455(2) 0.8683(3) -0.04072(10) 0.0272(5) Uani d . 1
H H1A 0.0778 0.8597 -0.0823 0.041 Uiso calc R 1
H H1B 0.0293 0.9778 -0.0321 0.041 Uiso calc R 1
H H1C -0.0365 0.8095 -0.0459 0.041 Uiso calc R 1
C C2 0.16862(19) 0.8611(2) 0.08012(10) 0.0186(4) Uani d . 1
C C3 0.2295(2) 0.6852(3) 0.01103(11) 0.0238(5) Uani d . 1
H H3 0.2311 0.6262 -0.0284 0.029 Uiso calc R 1
C C4 0.3105(2) 0.6679(3) 0.07280(11) 0.0264(5) Uani d . 1
H H4 0.3800 0.5948 0.0849 0.032 Uiso calc R 1
C C5 0.34737(19) 0.8156(3) 0.18340(10) 0.0211(5) Uani d . 1
H H5A 0.3228 0.9217 0.1948 0.025 Uiso calc R 1
H H5B 0.4421 0.8166 0.1836 0.025 Uiso calc R 1
C C6 0.32494(19) 0.7044(3) 0.23752(10) 0.0196(4) Uani d . 1
H H6 0.3800 0.7364 0.2826 0.024 Uiso calc R 1
C C7 0.18308(19) 0.6860(3) 0.24267(10) 0.0205(5) Uani d . 1
H H7 0.1242 0.7039 0.1969 0.025 Uiso calc R 1
C C8 0.2924(2) 0.4465(3) 0.25547(11) 0.0282(5) Uani d . 1
C C9 0.2571(3) 0.3041(3) 0.21235(13) 0.0435(6) Uani d . 1
H H9A 0.2092 0.2313 0.2350 0.065 Uiso calc R 1
H H9B 0.3374 0.2544 0.2055 0.065 Uiso calc R 1
H H9C 0.2017 0.3337 0.1683 0.065 Uiso calc R 1
C C10 0.3730(2) 0.4109(3) 0.32569(11) 0.0332(5) Uani d . 1
H H10A 0.3213 0.3467 0.3500 0.050 Uiso calc R 1
H H10B 0.3973 0.5083 0.3505 0.050 Uiso calc R 1
H H10C 0.4526 0.3547 0.3222 0.050 Uiso calc R 1
C C11 0.1421(2) 0.7934(3) 0.29347(10) 0.0226(5) Uani d . 1
H H11A 0.1605 0.9021 0.2825 0.027 Uiso calc R 1
H H11B 0.0462 0.7836 0.2890 0.027 Uiso calc R 1
C C12 0.30930(19) 0.8479(2) 0.40141(10) 0.0189(4) Uani d . 1
C C13 0.1689(2) 0.6502(3) 0.40400(11) 0.0257(5) Uani d . 1
H H13 0.1007 0.5764 0.3898 0.031 Uiso calc R 1
C C14 0.2442(2) 0.6661(3) 0.46713(12) 0.0266(5) Uani d . 1
H H14 0.2393 0.6057 0.5057 0.032 Uiso calc R 1
C C15 0.4273(2) 0.8457(3) 0.52392(11) 0.0284(5) Uani d . 1
H H15A 0.3898 0.8430 0.5640 0.043 Uiso calc R 1
H H15B 0.4511 0.9528 0.5155 0.043 Uiso calc R 1
H H15C 0.5058 0.7800 0.5317 0.043 Uiso calc R 1
S S3 0.87712(5) 0.39985(7) 0.39791(3) 0.02640(14) Uani d . 1
S S4 0.60998(5) 0.40522(7) 0.10499(3) 0.02620(14) Uani d . 1
O O3 0.81983(14) 0.88017(18) 0.30275(7) 0.0240(3) Uani d . 1
O O4 0.67952(14) 0.88153(18) 0.19686(7) 0.0240(3) Uani d . 1
N N5 0.86003(17) 0.6053(2) 0.49936(9) 0.0223(4) Uani d . 1
N N6 0.73945(16) 0.6687(2) 0.40117(9) 0.0205(4) Uani d . 1
N N7 0.75542(16) 0.6655(2) 0.09850(9) 0.0208(4) Uani d . 1
N N8 0.63092(17) 0.6032(2) 0.00141(9) 0.0217(4) Uani d . 1
C C16 0.9544(2) 0.5263(3) 0.55250(11) 0.0275(5) Uani d . 1
H H16A 0.9245 0.5306 0.5949 0.041 Uiso calc R 1
H H16B 1.0400 0.5774 0.5588 0.041 Uiso calc R 1
H H16C 0.9622 0.4176 0.5396 0.041 Uiso calc R 1
C C17 0.8268(2) 0.5597(3) 0.43322(11) 0.0203(5) Uani d . 1
C C18 0.7935(2) 0.7417(3) 0.50761(12) 0.0263(5) Uani d . 1
H H18 0.7998 0.7971 0.5488 0.032 Uiso calc R 1
C C19 0.7189(2) 0.7803(3) 0.44683(11) 0.0253(5) Uani d . 1
H H19 0.6625 0.8679 0.4370 0.030 Uiso calc R 1
C C20 0.68137(19) 0.6688(3) 0.32881(10) 0.0229(5) Uani d . 1
H H20A 0.6037 0.7379 0.3195 0.027 Uiso calc R 1
H H20B 0.6514 0.5624 0.3143 0.027 Uiso calc R 1
C C21 0.77773(19) 0.7232(3) 0.28799(10) 0.0204(4) Uani d . 1
H H21 0.8562 0.6534 0.2977 0.024 Uiso calc R 1
C C22 0.74960(16) 0.9822(3) 0.25008(9) 0.0227(5) Uani d . 1
C C23 0.6504(2) 1.0807(3) 0.27491(13) 0.0309(6) Uani d . 1
H H23A 0.6958 1.1457 0.3128 0.046 Uiso calc R 1
H H23B 0.5874 1.0130 0.2901 0.046 Uiso calc R 1
H H23C 0.6036 1.1471 0.2379 0.046 Uiso calc R 1
C C24 0.8486(2) 1.0810(3) 0.22528(13) 0.0310(6) Uani d . 1
H H24A 0.8983 1.1437 0.2629 0.046 Uiso calc R 1
H H24B 0.8027 1.1497 0.1889 0.046 Uiso calc R 1
H H24C 0.9090 1.0136 0.2079 0.046 Uiso calc R 1
C C25 0.71825(19) 0.7234(3) 0.21188(10) 0.0204(4) Uani d . 1
H H25 0.6386 0.6554 0.2020 0.024 Uiso calc R 1
C C26 0.8143(2) 0.6675(3) 0.17078(10) 0.0224(5) Uani d . 1
H H26A 0.8919 0.7367 0.1795 0.027 Uiso calc R 1
H H26B 0.8445 0.5614 0.1857 0.027 Uiso calc R 1
C C27 0.66460(19) 0.5591(3) 0.06785(11) 0.0202(4) Uani d . 1
C C28 0.7787(2) 0.7730(3) 0.05187(12) 0.0256(5) Uani d . 1
H H28 0.8382 0.8580 0.0608 0.031 Uiso calc R 1
C C29 0.7014(2) 0.7348(3) -0.00841(12) 0.0258(5) Uani d . 1
H H29 0.6958 0.7879 -0.0501 0.031 Uiso calc R 1
C C30 0.5324(2) 0.5260(3) -0.05076(10) 0.0264(5) Uani d . 1
H H30A 0.5588 0.5308 -0.0941 0.040 Uiso calc R 1
H H30B 0.4476 0.5782 -0.0552 0.040 Uiso calc R 1
H H30C 0.5245 0.4171 -0.0381 0.040 Uiso calc R 1

loop_
_atom_site_aniso_label
_atom_site_aniso_U_11
_atom_site_aniso_U_22
_atom_site_aniso_U_33
_atom_site_aniso_U_12
_atom_site_aniso_U_13
_atom_site_aniso_U_23
S1 0.0243(3) 0.0177(3) 0.0285(3) 0.0034(3) 0.0029(2) -0.0032(3)
S2 0.0272(3) 0.0182(3) 0.0301(3) -0.0057(3) 0.0073(2) 0.0003(3)
O1 0.0306(8) 0.0188(9) 0.0259(8) 0.0057(6) 0.0048(6) 0.0006(6)
O2 0.0298(8) 0.0205(9) 0.0319(8) -0.0071(7) 0.0054(7) 0.0011(7)
N1 0.0245(9) 0.0183(9) 0.0218(9) -0.0009(8) 0.0039(7) 0.0002(8)
N2 0.0185(8) 0.0178(10) 0.0219(9) 0.0010(7) 0.0048(7) -0.0012(8)
N3 0.0166(8) 0.0209(10) 0.0230(9) -0.0018(7) 0.0057(7) 0.0021(8)
N4 0.0252(9) 0.0190(10) 0.0214(9) 0.0005(8) 0.0056(7) 0.0012(8)
C1 0.0301(12) 0.0260(13) 0.0222(11) -0.0031(10) -0.0008(9) 0.0006(9)
C2 0.0182(10) 0.0139(11) 0.0234(10) -0.0045(8) 0.0039(8) 0.0005(8)
C3 0.0295(11) 0.0179(11) 0.0266(11) -0.0019(9) 0.0118(9) -0.0061(9)
C4 0.0279(11) 0.0212(12) 0.0321(12) 0.0046(10) 0.0111(10) -0.0013(10)
C5 0.0173(10) 0.0219(11) 0.0229(10) -0.0015(9) 0.0020(8) -0.0021(9)
C6 0.0169(10) 0.0185(11) 0.0226(10) 0.0039(8) 0.0028(8) -0.0008(9)
C7 0.0167(10) 0.0205(12) 0.0225(10) -0.0029(9) 0.0007(8) 0.0036(9)
C8 0.0391(13) 0.0186(12) 0.0249(11) -0.0020(11) 0.0031(9) -0.0001(9)
C9 0.0619(17) 0.0253(14) 0.0379(14) -0.0018(13) 0.0005(12) -0.0070(12)
C10 0.0450(13) 0.0236(12) 0.0285(11) 0.0000(11) 0.0034(10) 0.0041(10)
C11 0.0170(10) 0.0239(12) 0.0253(11) 0.0021(9) 0.0014(8) 0.0023(10)
C12 0.0181(10) 0.0164(11) 0.0228(10) 0.0033(8) 0.0059(8) -0.0005(9)
C13 0.0278(11) 0.0199(12) 0.0310(12) -0.0052(9) 0.0098(9) 0.0009(10)
C14 0.0339(12) 0.0181(12) 0.0310(12) -0.0002(10) 0.0142(10) 0.0059(10)
C15 0.0286(12) 0.0314(14) 0.0229(11) 0.0019(10) 0.0010(9) -0.0035(10)
S3 0.0292(3) 0.0172(3) 0.0332(3) -0.0004(3) 0.0078(2) -0.0030(2)
S4 0.0305(3) 0.0180(3) 0.0292(3) -0.0008(3) 0.0048(2) 0.0018(2)
O3 0.0226(8) 0.0207(9) 0.0260(8) -0.0050(7) -0.0001(6) 0.0003(7)
O4 0.0235(8) 0.0215(9) 0.0243(7) 0.0050(7) 0.0000(6) -0.0027(7)
N5 0.0254(9) 0.0160(10) 0.0253(9) 0.0001(8) 0.0056(8) 0.0002(8)
N6 0.0199(8) 0.0200(10) 0.0221(9) -0.0016(8) 0.0057(7) 0.0013(8)
N7 0.0191(8) 0.0209(10) 0.0223(9) -0.0007(8) 0.0044(7) -0.0029(8)
N8 0.0244(9) 0.0175(10) 0.0219(9) 0.0012(8) 0.0028(7) 0.0000(8)
C16 0.0285(11) 0.0221(13) 0.0291(11) -0.0027(10) 0.0010(9) 0.0059(10)
C17 0.0190(10) 0.0160(11) 0.0263(11) -0.0039(8) 0.0060(9) 0.0025(9)
C18 0.0306(11) 0.0218(13) 0.0279(11) 0.0010(10) 0.0095(9) -0.0026(10)
C19 0.0249(11) 0.0217(12) 0.0308(12) 0.0013(9) 0.0096(9) -0.0017(10)
C20 0.0193(10) 0.0235(12) 0.0253(11) -0.0030(9) 0.0040(9) 0.0014(9)
C21 0.0184(10) 0.0190(11) 0.0227(11) -0.0001(9) 0.0025(8) -0.0002(9)
C22 0.0222(11) 0.0219(14) 0.0230(11) 0.0011(8) 0.0031(9) 0.0005(8)
C23 0.0268(12) 0.0281(14) 0.0387(13) -0.0025(10) 0.0091(11) -0.0107(11)
C24 0.0272(12) 0.0279(13) 0.0388(13) 0.0041(10) 0.0097(11) 0.0093(11)
C25 0.0186(10) 0.0178(11) 0.0236(11) -0.0005(8) 0.0023(8) -0.0029(9)
C26 0.0184(10) 0.0250(12) 0.0218(10) 0.0031(9) 0.0007(8) -0.0029(9)
C27 0.0202(10) 0.0154(11) 0.0252(11) 0.0034(8) 0.0055(9) -0.0028(9)
C28 0.0222(11) 0.0230(13) 0.0328(12) 0.0003(9) 0.0089(9) 0.0011(10)
C29 0.0265(11) 0.0218(13) 0.0299(12) -0.0003(10) 0.0078(9) 0.0021(10)
C30 0.0309(11) 0.0199(12) 0.0252(11) 0.0017(10) -0.0003(9) -0.0064(9)

loop_
_atom_type_symbol
_atom_type_description
_atom_type_scat_dispersion_real
_atom_type_scat_dispersion_imag
_atom_type_scat_source
C C 0.0033 0.0016 'International Tables Vol C Tables 4.2.6.8 and 6.1.1.4'
H H 0.0000 0.0000 'International Tables Vol C Tables 4.2.6.8 and 6.1.1.4'
N N 0.0061 0.0033 'International Tables Vol C Tables 4.2.6.8 and 6.1.1.4'
O O 0.0106 0.0060 'International Tables Vol C Tables 4.2.6.8 and 6.1.1.4'
S S 0.1246 0.1234 'International Tables Vol C Tables 4.2.6.8 and 6.1.1.4'

loop_
_geom_angle_atom_site_label_1
_geom_angle_atom_site_label_2
_geom_angle_atom_site_label_3
_geom_angle
C6 O1 C8 106.59(16)
C7 O2 C8 109.22(16)
C2 N1 C3 109.93(17)
C2 N1 C1 125.35(19)
C3 N1 C1 124.62(18)
C2 N2 C4 109.65(17)
C2 N2 C5 124.06(17)
C4 N2 C5 125.43(17)
C12 N3 C13 110.06(17)
C12 N3 C11 125.14(18)
C13 N3 C11 124.29(18)
C12 N4 C14 110.34(18)
C12 N4 C15 125.21(19)
C14 N4 C15 124.42(19)
N1 C1 H1A 109.5
N1 C1 H1B 109.5
H1A C1 H1B 109.5
N1 C1 H1C 109.5
H1A C1 H1C 109.5
H1B C1 H1C 109.5
N1 C2 N2 105.93(18)
N1 C2 S1 127.72(16)
N2 C2 S1 126.35(16)
C4 C3 N1 107.20(19)
C4 C3 H3 126.4
N1 C3 H3 126.4
C3 C4 N2 107.28(19)
C3 C4 H4 126.4
N2 C4 H4 126.4
N2 C5 C6 113.73(18)
N2 C5 H5A 108.8
C6 C5 H5A 108.8
N2 C5 H5B 108.8
C6 C5 H5B 108.8
H5A C5 H5B 107.7
O1 C6 C5 108.90(17)
O1 C6 C7 103.50(15)
C5 C6 C7 115.53(16)
O1 C6 H6 109.6
C5 C6 H6 109.6
C7 C6 H6 109.6
O2 C7 C11 111.25(17)
O2 C7 C6 103.95(16)
C11 C7 C6 114.51(17)
O2 C7 H7 109.0
C11 C7 H7 109.0
C6 C7 H7 109.0
O1 C8 O2 105.64(18)
O1 C8 C9 108.73(19)
O2 C8 C9 109.5(2)
O1 C8 C10 110.47(18)
O2 C8 C10 109.11(18)
C9 C8 C10 113.1(2)
C8 C9 H9A 109.5
C8 C9 H9B 109.5
H9A C9 H9B 109.5
C8 C9 H9C 109.5
H9A C9 H9C 109.5
H9B C9 H9C 109.5
C8 C10 H10A 109.5
C8 C10 H10B 109.5
H10A C10 H10B 109.5
C8 C10 H10C 109.5
H10A C10 H10C 109.5
H10B C10 H10C 109.5
N3 C11 C7 113.29(18)
N3 C11 H11A 108.9
C7 C11 H11A 108.9
N3 C11 H11B 108.9
C7 C11 H11B 108.9
H11A C11 H11B 107.7
N4 C12 N3 105.17(17)
N4 C12 S2 127.51(17)
N3 C12 S2 127.32(16)
C14 C13 N3 107.47(19)
C14 C13 H13 126.3
N3 C13 H13 126.3
C13 C14 N4 106.9(2)
C13 C14 H14 126.5
N4 C14 H14 126.5
N4 C15 H15A 109.5
N4 C15 H15B 109.5
H15A C15 H15B 109.5
N4 C15 H15C 109.5
H15A C15 H15C 109.5
H15B C15 H15C 109.5
C21 O3 C22 109.79(16)
C25 O4 C22 109.89(16)
C17 N5 C18 109.75(18)
C17 N5 C16 124.85(19)
C18 N5 C16 125.36(19)
C17 N6 C19 110.39(18)
C17 N6 C20 124.06(18)
C19 N6 C20 125.51(18)
C27 N7 C28 110.58(18)
C27 N7 C26 123.91(18)
C28 N7 C26 125.46(18)
C27 N8 C29 109.96(18)
C27 N8 C30 124.70(19)
C29 N8 C30 125.32(19)
N5 C16 H16A 109.5
N5 C16 H16B 109.5
H16A C16 H16B 109.5
N5 C16 H16C 109.5
H16A C16 H16C 109.5
H16B C16 H16C 109.5
N5 C17 N6 105.20(18)
N5 C17 S3 128.06(17)
N6 C17 S3 126.71(16)
C19 C18 N5 107.5(2)
C19 C18 H18 126.2
N5 C18 H18 126.2
C18 C19 N6 107.1(2)
C18 C19 H19 126.4
N6 C19 H19 126.4
N6 C20 C21 111.90(17)
N6 C20 H20A 109.2
C21 C20 H20A 109.2
N6 C20 H20B 109.2
C21 C20 H20B 109.2
H20A C20 H20B 107.9
O3 C21 C20 112.87(18)
O3 C21 C25 104.21(15)
C20 C21 C25 112.49(18)
O3 C21 H21 109.0
C20 C21 H21 109.0
C25 C21 H21 109.0
O4 C22 O3 105.8(2)
O4 C22 C24 111.03(16)
O3 C22 C24 108.37(16)
O4 C22 C23 108.29(16)
O3 C22 C23 111.51(16)
C24 C22 C23 111.7(2)
C22 C23 H23A 109.5
C22 C23 H23B 109.5
H23A C23 H23B 109.5
C22 C23 H23C 109.5
H23A C23 H23C 109.5
H23B C23 H23C 109.5
C22 C24 H24A 109.5
C22 C24 H24B 109.5
H24A C24 H24B 109.5
C22 C24 H24C 109.5
H24A C24 H24C 109.5
H24B C24 H24C 109.5
O4 C25 C26 111.97(18)
O4 C25 C21 104.23(15)
C26 C25 C21 112.61(18)
O4 C25 H25 109.3
C26 C25 H25 109.3
C21 C25 H25 109.3
N7 C26 C25 111.96(17)
N7 C26 H26A 109.2
C25 C26 H26A 109.2
N7 C26 H26B 109.2
C25 C26 H26B 109.2
H26A C26 H26B 107.9
N7 C27 N8 105.00(18)
N7 C27 S4 126.63(16)
N8 C27 S4 128.35(17)
C29 C28 N7 107.1(2)
C29 C28 H28 126.5
N7 C28 H28 126.5
C28 C29 N8 107.4(2)
C28 C29 H29 126.3
N8 C29 H29 126.3
N8 C30 H30A 109.5
N8 C30 H30B 109.5
H30A C30 H30B 109.5
N8 C30 H30C 109.5
H30A C30 H30C 109.5
H30B C30 H30C 109.5

loop_
_geom_bond_atom_site_label_1
_geom_bond_atom_site_label_2
_geom_bond_distance
S1 C2 1.685(2)
S2 C12 1.684(2)
O1 C6 1.425(3)
O1 C8 1.427(3)
O2 C7 1.429(3)
O2 C8 1.444(3)
N1 C2 1.351(3)
N1 C3 1.396(3)
N1 C1 1.454(3)
N2 C2 1.372(3)
N2 C4 1.387(3)
N2 C5 1.456(2)
N3 C12 1.370(3)
N3 C13 1.383(3)
N3 C11 1.460(3)
N4 C12 1.359(3)
N4 C14 1.390(3)
N4 C15 1.463(3)
C1 H1A 0.980
C1 H1B 0.980
C1 H1C 0.980
C3 C4 1.349(3)
C3 H3 0.950
C4 H4 0.950
C5 C6 1.513(3)
C5 H5A 0.990
C5 H5B 0.990
C6 C7 1.520(3)
C6 H6 1.000
C7 C11 1.516(3)
C7 H7 1.000
C8 C9 1.501(3)
C8 C10 1.510(3)
C9 H9A 0.980
C9 H9B 0.980
C9 H9C 0.980
C10 H10A 0.980
C10 H10B 0.980
C10 H10C 0.980
C11 H11A 0.990
C11 H11B 0.990
C13 C14 1.347(3)
C13 H13 0.950
C14 H14 0.950
C15 H15A 0.980
C15 H15B 0.980
C15 H15C 0.980
S3 C17 1.689(2)
S4 C27 1.686(2)
O3 C21 1.431(3)
O3 C22 1.446(3)
O4 C25 1.433(3)
O4 C22 1.445(3)
N5 C17 1.362(3)
N5 C18 1.394(3)
N5 C16 1.452(3)
N6 C17 1.366(3)
N6 C19 1.384(3)
N6 C20 1.452(3)
N7 C27 1.363(3)
N7 C28 1.383(3)
N7 C26 1.453(3)
N8 C27 1.364(3)
N8 C29 1.390(3)
N8 C30 1.457(3)
C16 H16A 0.980
C16 H16B 0.980
C16 H16C 0.980
C18 C19 1.340(3)
C18 H18 0.950
C19 H19 0.950
C20 C21 1.516(3)
C20 H20A 0.990
C20 H20B 0.990
C21 C25 1.525(3)
C21 H21 1.000
C22 C24 1.512(3)
C22 C23 1.512(3)
C23 H23A 0.980
C23 H23B 0.980
C23 H23C 0.980
C24 H24A 0.980
C24 H24B 0.980
C24 H24C 0.980
C25 C26 1.521(3)
C25 H25 1.000
C26 H26A 0.990
C26 H26B 0.990
C28 C29 1.342(3)
C28 H28 0.950
C29 H29 0.950
C30 H30A 0.980
C30 H30B 0.980
C30 H30C 0.980

loop_
_geom_hbond_atom_site_label_D
_geom_hbond_atom_site_label_H
_geom_hbond_atom_site_label_A
_geom_hbond_site_symmetry_A
_geom_hbond_distance_DH
_geom_hbond_distance_HA
_geom_hbond_distance_DA
_geom_hbond_angle_DHA
C4 H4 S4 . 0.95 2.86 3.797(2) 170
C5 H5B O4 . 0.99 2.50 3.470(3) 166
C11 H11B O3 1_455 0.99 2.58 3.500(3) 154
C13 H13 S3 1_455 0.95 2.83 3.715(2) 156
C28 H28 S1 1_655 0.95 2.87 3.749(2) 155

loop_
_geom_torsion_atom_site_label_1
_geom_torsion_atom_site_label_2
_geom_torsion_atom_site_label_3
_geom_torsion_atom_site_label_4
_geom_torsion
_geom_torsion_publ_flag
C3 N1 C2 N2 1.1(2) ?
C1 N1 C2 N2 -175.43(18) ?
C3 N1 C2 S1 -177.95(15) ?
C1 N1 C2 S1 5.5(3) ?
C4 N2 C2 N1 -0.9(2) ?
C5 N2 C2 N1 168.98(18) ?
C4 N2 C2 S1 178.19(16) ?
C5 N2 C2 S1 -11.9(3) ?
C2 N1 C3 C4 -0.9(2) ?
C1 N1 C3 C4 175.6(2) ?
N1 C3 C4 N2 0.3(2) ?
C2 N2 C4 C3 0.3(2) ?
C5 N2 C4 C3 -169.37(19) ?
C2 N2 C5 C6 109.2(2) y
C7 C11 N3 C12 104.4(2) y
C4 N2 C5 C6 -82.5(2) ?
C8 O1 C6 C5 -157.40(16) ?
C8 O1 C6 C7 -33.99(19) ?
N2 C5 C6 O1 58.9(2) ?
N2 C5 C6 C7 -57.0(2) ?
C8 O2 C7 C11 -133.47(17) ?
C8 O2 C7 C6 -9.7(2) ?
O1 C6 C7 O2 26.5(2) ?
C5 C6 C7 O2 145.48(17) ?
O1 C6 C7 C11 148.13(17) ?
C5 C6 C7 C11 -92.9(2) ?
C6 O1 C8 O2 28.40(19) ?
C6 O1 C8 C9 145.9(2) ?
C6 O1 C8 C10 -89.5(2) ?
C7 O2 C8 O1 -10.7(2) ?
C7 O2 C8 C9 -127.6(2) ?
C7 O2 C8 C10 108.05(19) ?
C13 N3 C11 C7 -84.7(2) ?
O2 C7 C11 N3 51.3(2) ?
C6 C7 C11 N3 -66.2(2) ?
C14 N4 C12 N3 -0.5(2) ?
C15 N4 C12 N3 -178.67(19) ?
C14 N4 C12 S2 178.97(16) ?
C15 N4 C12 S2 0.8(3) ?
C13 N3 C12 N4 0.6(2) ?
C11 N3 C12 N4 172.64(18) ?
C13 N3 C12 S2 -178.82(16) ?
C11 N3 C12 S2 -6.8(3) ?
C12 N3 C13 C14 -0.6(2) ?
C11 N3 C13 C14 -172.64(19) ?
N3 C13 C14 N4 0.2(2) ?
C12 N4 C14 C13 0.2(2) ?
C15 N4 C14 C13 178.4(2) ?
C18 N5 C17 N6 -0.1(2) ?
C16 N5 C17 N6 -178.01(18) ?
C18 N5 C17 S3 -178.07(16) ?
C16 N5 C17 S3 4.0(3) ?
C19 N6 C17 N5 0.0(2) ?
C20 N6 C17 N5 177.77(18) ?
C19 N6 C17 S3 178.02(16) ?
C20 N6 C17 S3 -4.2(3) ?
C17 N5 C18 C19 0.1(3) ?
C16 N5 C18 C19 178.1(2) ?
N5 C18 C19 N6 -0.1(2) ?
C17 N6 C19 C18 0.1(2) ?
C20 N6 C19 C18 -177.65(19) ?
C21 C20 N6 C17 -75.4(3) y
C25 C26 N7 C27 -72.9(3) y
C19 N6 C20 C21 102.0(2) ?
C22 O3 C21 C20 -101.23(19) ?
C22 O3 C21 C25 21.1(2) ?
N6 C20 C21 O3 -62.6(2) ?
N6 C20 C21 C25 179.80(17) ?
C25 O4 C22 O3 -7.34(18) ?
C25 O4 C22 C24 110.0(2) ?
C25 O4 C22 C23 -127.0(2) ?
C21 O3 C22 O4 -9.39(18) ?
C21 O3 C22 C24 -128.53(19) ?
C21 O3 C22 C23 108.1(2) ?
C22 O4 C25 C26 -102.18(19) ?
C22 O4 C25 C21 19.8(2) ?
O3 C21 C25 O4 -24.7(2) ?
C20 C21 C25 O4 97.95(19) ?
O3 C21 C25 C26 96.94(19) ?
C20 C21 C25 C26 -140.5(2) ?
C28 N7 C26 C25 104.3(2) ?
O4 C25 C26 N7 -64.0(2) ?
C21 C25 C26 N7 178.92(17) ?
C28 N7 C27 N8 -0.5(2) ?
C26 N7 C27 N8 177.06(18) ?
C28 N7 C27 S4 178.30(16) ?
C26 N7 C27 S4 -4.1(3) ?
C29 N8 C27 N7 0.4(2) ?
C30 N8 C27 N7 -177.74(18) ?
C29 N8 C27 S4 -178.38(16) ?
C30 N8 C27 S4 3.5(3) ?
C27 N7 C28 C29 0.4(2) ?
C26 N7 C28 C29 -177.09(19) ?
N7 C28 C29 N8 -0.2(2) ?
C27 N8 C29 C28 -0.1(2) ?
C30 N8 C29 C28 178.0(2) ?

loop_
_cod_related_entry_id
_cod_related_entry_database
_cod_related_entry_code
1 ChemSpider 24739031
